data_7035090
loop_
_publ_author_name
'Glotzbach, Christoph'
'G\"odeke, Nadine'
'Fr\"ohlich, Roland'
'Daniliuc, Constantin-Gabriel'
'Saito, Shohei'
'Yamaguchi, Shigehiro'
'W\"urthwein, Ernst-Ulrich'

_publ_section_title
;
 Fluorescent benzene-centered mono-, bis- and tris-triazapentadiene-boron
 complexes.
;
_journal_issue 20
_journal_name_full 'Dalton transactions (Cambridge, England : 2003)'
_journal_page_first 9659
_journal_page_last 9671
_journal_paper_doi 10.1039/c5dt00908a
_journal_volume 44
_journal_year 2015
_chemical_formula_sum 'C76 H65 B2 N7'
_chemical_formula_weight 1097.97
_chemical_name_systematic
; 
 ? 
;
_space_group_IT_number 14
_symmetry_cell_setting monoclinic
_symmetry_space_group_name_Hall '-P 2ybc'
_symmetry_space_group_name_H-M 'P 1 21/c 1'
_atom_sites_solution_hydrogens geom
_atom_sites_solution_primary direct
_atom_sites_solution_secondary difmap
_audit_creation_method SHELXL-97
_audit_update_record
;
2014-09-17 deposited with the CCDC.
2015-04-16 downloaded from the CCDC.
;
_cell_angle_alpha 90.00
_cell_angle_beta 96.9060(10)
_cell_angle_gamma 90.00
_cell_formula_units_Z 4
_cell_length_a 19.1756(3)
_cell_length_b 10.4129(2)
_cell_length_c 30.5970(5)
_cell_measurement_reflns_used 15562
_cell_measurement_temperature 223(2)
_cell_measurement_theta_max 28.28
_cell_measurement_theta_min 4.08
_cell_volume 6065.09(18)
_computing_cell_refinement 'Collect (Nonius B.V., 1998)'
_computing_data_collection 'Collect (Nonius B.V., 1998)'
_computing_data_reduction 'Denzo-SMN (Otwinowski & Minor, 1997)'
_computing_molecular_graphics 'XP (BrukerAXS, 2000)'
_computing_publication_material 'SHELXL-97 (Sheldrick, 1997)'
_computing_structure_refinement 'SHELXL-97 (Sheldrick, 1997)'
_computing_structure_solution 'SHELXS-97 (Sheldrick, 1990)'
_diffrn_ambient_temperature 223(2)
_diffrn_measured_fraction_theta_full 0.991
_diffrn_measured_fraction_theta_max 0.991
_diffrn_measurement_device_type 'Nonius KappaCCD APEXII'
_diffrn_measurement_method '\w and \f scans'
_diffrn_radiation_monochromator 'Montel mirror'
_diffrn_radiation_source 'rotating anode Nonius FR591'
_diffrn_radiation_type MoK\a
_diffrn_radiation_wavelength 0.71073
_diffrn_reflns_av_R_equivalents 0.083
_diffrn_reflns_av_sigmaI/netI 0.0486
_diffrn_reflns_limit_h_max 25
_diffrn_reflns_limit_h_min -25
_diffrn_reflns_limit_k_max 11
_diffrn_reflns_limit_k_min -13
_diffrn_reflns_limit_l_max 40
_diffrn_reflns_limit_l_min -40
_diffrn_reflns_number 80106
_diffrn_reflns_theta_full 28.24
_diffrn_reflns_theta_max 28.24
_diffrn_reflns_theta_min 4.08
_exptl_absorpt_coefficient_mu 0.070
_exptl_absorpt_correction_T_max 0.9979
_exptl_absorpt_correction_T_min 0.9591
_exptl_absorpt_correction_type multi-scan
_exptl_absorpt_process_details 'Denzo (Otwinowski, Borek, Majewski & Minor, 2003)'
_exptl_crystal_colour yellow
_exptl_crystal_density_diffrn 1.202
_exptl_crystal_density_method 'not measured'
_exptl_crystal_description plate
_exptl_crystal_F_000 2320
_exptl_crystal_size_max 0.60
_exptl_crystal_size_mid 0.40
_exptl_crystal_size_min 0.03
_refine_diff_density_max 0.232
_refine_diff_density_min -0.209
_refine_diff_density_rms 0.040
_refine_ls_extinction_method none
_refine_ls_goodness_of_fit_ref 1.056
_refine_ls_hydrogen_treatment constr
_refine_ls_matrix_type full
_refine_ls_number_parameters 771
_refine_ls_number_reflns 14872
_refine_ls_number_restraints 0
_refine_ls_restrained_S_all 1.056
_refine_ls_R_factor_all 0.0977
_refine_ls_R_factor_gt 0.0629
_refine_ls_shift/su_max 0.000
_refine_ls_shift/su_mean 0.000
_refine_ls_structure_factor_coef Fsqd
_refine_ls_weighting_details 'calc w=1/[\s^2^(Fo^2^)+(0.0421P)^2^+3.5360P] where P=(Fo^2^+2Fc^2^)/3'
_refine_ls_weighting_scheme calc
_refine_ls_wR_factor_gt 0.1334
_refine_ls_wR_factor_ref 0.1531
_reflns_number_gt 10287
_reflns_number_total 14872
_reflns_threshold_expression >2sigma(I)
_cod_data_source_file c5dt00908a2.cif
_cod_data_source_block wue6564
_cod_depositor_comments 'Adding full bibliography for 7035088--7035091.cif.'
_cod_original_sg_symbol_H-M P21/c
_cod_database_code 7035090

loop_
_symmetry_equiv_pos_as_xyz
'x, y, z'
'-x, y+1/2, -z+1/2'
'-x, -y, -z'
'x, -y-1/2, z-1/2'

loop_
_atom_site_label
_atom_site_type_symbol
_atom_site_fract_x
_atom_site_fract_y
_atom_site_fract_z
_atom_site_U_iso_or_equiv
_atom_site_adp_type
_atom_site_occupancy
_atom_site_symmetry_multiplicity
_atom_site_calc_flag
_atom_site_refinement_flags
N1 N 0.17762(8) 0.58417(16) 0.36294(5) 0.0344(3) Uani 1 1 d .
C2 C 0.18762(10) 0.54336(19) 0.32281(6) 0.0339(4) Uani 1 1 d .
N3 N 0.13690(8) 0.49038(17) 0.29459(5) 0.0371(4) Uani 1 1 d .
C4 C 0.06959(10) 0.50610(19) 0.30256(6) 0.0355(4) Uani 1 1 d .
N5 N 0.05135(8) 0.54072(17) 0.34132(5) 0.0361(4) Uani 1 1 d .
B6 B 0.11056(11) 0.5268(2) 0.38264(6) 0.0366(5) Uani 1 1 d .
C7 C 0.25823(9) 0.54747(19) 0.30659(6) 0.0334(4) Uani 1 1 d .
C8 C 0.31743(10) 0.50554(19) 0.33334(6) 0.0377(4) Uani 1 1 d .
H8 H 0.3142 0.4848 0.3629 0.045 Uiso 1 1 calc R
C9 C 0.38114(10) 0.4941(2) 0.31686(6) 0.0390(4) Uani 1 1 d .
H9 H 0.4207 0.4633 0.3350 0.047 Uiso 1 1 calc R
C10 C 0.38676(10) 0.52784(19) 0.27372(6) 0.0372(4) Uani 1 1 d .
H10 H 0.4300 0.5185 0.2624 0.045 Uiso 1 1 calc R
C11 C 0.32885(9) 0.57542(18) 0.24702(5) 0.0319(4) Uani 1 1 d .
C12 C 0.26422(10) 0.58229(18) 0.26332(6) 0.0336(4) Uani 1 1 d .
H12 H 0.2244 0.6107 0.2450 0.040 Uiso 1 1 calc R
C13 C 0.33768(9) 0.61124(19) 0.20052(6) 0.0329(4) Uani 1 1 d .
N14 N 0.31764(8) 0.72327(16) 0.18289(5) 0.0342(3) Uani 1 1 d .
B15 B 0.31465(11) 0.7310(2) 0.13027(7) 0.0364(5) Uani 1 1 d .
N16 N 0.38783(8) 0.66515(16) 0.12323(5) 0.0342(3) Uani 1 1 d .
C17 C 0.39992(9) 0.55326(19) 0.14380(6) 0.0333(4) Uani 1 1 d .
N18 N 0.36853(8) 0.51870(15) 0.17889(5) 0.0348(3) Uani 1 1 d .
C21 C 0.22469(9) 0.67488(19) 0.38633(6) 0.0346(4) Uani 1 1 d .
C22 C 0.24640(11) 0.6570(2) 0.43095(6) 0.0422(5) Uani 1 1 d .
H22 H 0.2332 0.5824 0.4452 0.051 Uiso 1 1 calc R
C23 C 0.28735(11) 0.7489(2) 0.45430(6) 0.0480(5) Uani 1 1 d .
H23 H 0.3012 0.7361 0.4845 0.058 Uiso 1 1 calc R
C24 C 0.30858(11) 0.8594(2) 0.43446(6) 0.0426(5) Uani 1 1 d .
C25 C 0.28767(11) 0.8749(2) 0.38962(6) 0.0421(5) Uani 1 1 d .
H25 H 0.3023 0.9480 0.3751 0.051 Uiso 1 1 calc R
C26 C 0.24570(10) 0.7845(2) 0.36594(6) 0.0378(4) Uani 1 1 d .
H26 H 0.2314 0.7977 0.3358 0.045 Uiso 1 1 calc R
C27 C 0.35221(13) 0.9604(2) 0.46056(8) 0.0564(6) Uani 1 1 d .
H27A H 0.3217 1.0159 0.4752 0.085 Uiso 1 1 calc R
H27B H 0.3771 1.0112 0.4408 0.085 Uiso 1 1 calc R
H27C H 0.3858 0.9191 0.4823 0.085 Uiso 1 1 calc R
C31 C 0.12456(11) 0.3768(2) 0.39402(6) 0.0404(4) Uani 1 1 d .
C32 C 0.19183(13) 0.3246(2) 0.40229(8) 0.0575(6) Uani 1 1 d .
H32 H 0.2305 0.3774 0.3986 0.069 Uiso 1 1 calc R
C33 C 0.20440(15) 0.1989(3) 0.41567(9) 0.0685(7) Uani 1 1 d .
H33 H 0.2508 0.1682 0.4205 0.082 Uiso 1 1 calc R
C34 C 0.14968(15) 0.1186(3) 0.42198(8) 0.0612(6) Uani 1 1 d .
H34 H 0.1580 0.0334 0.4314 0.073 Uiso 1 1 calc R
C35 C 0.08248(15) 0.1662(2) 0.41423(8) 0.0605(6) Uani 1 1 d .
H35 H 0.0443 0.1133 0.4187 0.073 Uiso 1 1 calc R
C36 C 0.07051(13) 0.2913(2) 0.39988(8) 0.0538(6) Uani 1 1 d .
H36 H 0.0238 0.3199 0.3938 0.065 Uiso 1 1 calc R
C41 C 0.09038(10) 0.6095(2) 0.42401(6) 0.0390(4) Uani 1 1 d .
C42 C 0.08749(12) 0.5535(2) 0.46524(6) 0.0508(6) Uani 1 1 d .
H42 H 0.0972 0.4654 0.4688 0.061 Uiso 1 1 calc R
C43 C 0.07080(16) 0.6237(3) 0.50093(8) 0.0723(8) Uani 1 1 d .
H43 H 0.0694 0.5832 0.5283 0.087 Uiso 1 1 calc R
C44 C 0.05629(18) 0.7522(3) 0.49653(9) 0.0823(10) Uani 1 1 d .
H44 H 0.0450 0.8001 0.5208 0.099 Uiso 1 1 calc R
C45 C 0.05838(15) 0.8106(3) 0.45633(9) 0.0689(8) Uani 1 1 d .
H45 H 0.0481 0.8986 0.4530 0.083 Uiso 1 1 calc R
C46 C 0.07551(12) 0.7403(2) 0.42079(7) 0.0498(5) Uani 1 1 d .
H46 H 0.0772 0.7819 0.3937 0.060 Uiso 1 1 calc R
C51 C -0.01693(10) 0.5979(2) 0.34364(6) 0.0381(4) Uani 1 1 d .
C52 C -0.05915(11) 0.5586(2) 0.37484(7) 0.0470(5) Uani 1 1 d .
H52 H -0.0441 0.4926 0.3947 0.056 Uiso 1 1 calc R
C53 C -0.12382(11) 0.6172(3) 0.37659(8) 0.0536(6) Uani 1 1 d .
H53 H -0.1523 0.5892 0.3977 0.064 Uiso 1 1 calc R
C54 C -0.14746(11) 0.7150(2) 0.34836(8) 0.0491(5) Uani 1 1 d .
C55 C -0.10438(11) 0.7546(2) 0.31782(8) 0.0485(5) Uani 1 1 d .
H55 H -0.1192 0.8215 0.2982 0.058 Uiso 1 1 calc R
C56 C -0.03975(11) 0.6973(2) 0.31560(7) 0.0435(5) Uani 1 1 d .
H56 H -0.0111 0.7263 0.2948 0.052 Uiso 1 1 calc R
C57 C -0.21941(12) 0.7725(3) 0.34920(10) 0.0692(7) Uani 1 1 d .
H57A H -0.2281 0.8357 0.3259 0.104 Uiso 1 1 calc R
H57B H -0.2219 0.8136 0.3774 0.104 Uiso 1 1 calc R
H57C H -0.2546 0.7053 0.3448 0.104 Uiso 1 1 calc R
C61 C 0.01621(10) 0.4820(2) 0.26403(6) 0.0395(4) Uani 1 1 d .
C62 C -0.04114(11) 0.4034(2) 0.26743(7) 0.0473(5) Uani 1 1 d .
H62 H -0.0467 0.3638 0.2944 0.057 Uiso 1 1 calc R
C63 C -0.09036(12) 0.3829(3) 0.23110(8) 0.0593(7) Uani 1 1 d .
H63 H -0.1285 0.3275 0.2333 0.071 Uiso 1 1 calc R
C64 C -0.08371(13) 0.4433(3) 0.19199(9) 0.0670(8) Uani 1 1 d .
H64 H -0.1181 0.4317 0.1677 0.080 Uiso 1 1 calc R
C65 C -0.02639(14) 0.5211(3) 0.18821(8) 0.0643(7) Uani 1 1 d .
H65 H -0.0219 0.5626 0.1614 0.077 Uiso 1 1 calc R
C66 C 0.02435(12) 0.5382(2) 0.22385(7) 0.0498(5) Uani 1 1 d .
H66 H 0.0644 0.5879 0.2208 0.060 Uiso 1 1 calc R
C71 C 0.30052(10) 0.82842(19) 0.21024(6) 0.0348(4) Uani 1 1 d .
C72 C 0.34538(11) 0.8624(2) 0.24752(6) 0.0402(4) Uani 1 1 d .
H72 H 0.3881 0.8184 0.2544 0.048 Uiso 1 1 calc R
C73 C 0.32766(12) 0.9604(2) 0.27456(7) 0.0456(5) Uani 1 1 d .
H73 H 0.3582 0.9810 0.3000 0.055 Uiso 1 1 calc R
C74 C 0.26568(12) 1.0289(2) 0.26491(7) 0.0469(5) Uani 1 1 d .
C75 C 0.22274(12) 0.9973(2) 0.22676(7) 0.0472(5) Uani 1 1 d .
H75 H 0.1810 1.0438 0.2192 0.057 Uiso 1 1 calc R
C76 C 0.23965(11) 0.8990(2) 0.19946(6) 0.0411(5) Uani 1 1 d .
H76 H 0.2098 0.8802 0.1736 0.049 Uiso 1 1 calc R
C77 C 0.24601(16) 1.1370(3) 0.29434(9) 0.0677(7) Uani 1 1 d .
H77A H 0.2260 1.2075 0.2763 0.101 Uiso 1 1 calc R
H77B H 0.2876 1.1664 0.3128 0.101 Uiso 1 1 calc R
H77C H 0.2118 1.1061 0.3128 0.101 Uiso 1 1 calc R
C81 C 0.25127(10) 0.6397(2) 0.10864(6) 0.0405(4) Uani 1 1 d .
C82 C 0.18886(11) 0.6219(2) 0.12736(8) 0.0522(5) Uani 1 1 d .
H82 H 0.1840 0.6612 0.1545 0.063 Uiso 1 1 calc R
C83 C 0.13377(13) 0.5480(3) 0.10713(9) 0.0671(7) Uani 1 1 d .
H83 H 0.0927 0.5380 0.1207 0.081 Uiso 1 1 calc R
C84 C 0.13904(14) 0.4897(3) 0.06752(10) 0.0719(8) Uani 1 1 d .
H84 H 0.1017 0.4399 0.0539 0.086 Uiso 1 1 calc R
C85 C 0.19959(15) 0.5047(3) 0.04792(8) 0.0699(8) Uani 1 1 d .
H85 H 0.2039 0.4650 0.0208 0.084 Uiso 1 1 calc R
C86 C 0.25411(12) 0.5787(2) 0.06838(7) 0.0523(6) Uani 1 1 d .
H86 H 0.2949 0.5882 0.0544 0.063 Uiso 1 1 calc R
C91 C 0.31210(11) 0.8756(2) 0.11147(6) 0.0400(4) Uani 1 1 d .
C92 C 0.26398(12) 0.9114(2) 0.07581(7) 0.0488(5) Uani 1 1 d .
H92 H 0.2285 0.8533 0.0650 0.059 Uiso 1 1 calc R
C93 C 0.26694(15) 1.0307(3) 0.05566(8) 0.0626(7) Uani 1 1 d .
H93 H 0.2342 1.0518 0.0313 0.075 Uiso 1 1 calc R
C94 C 0.31752(17) 1.1175(3) 0.07130(9) 0.0714(8) Uani 1 1 d .
H94 H 0.3195 1.1982 0.0577 0.086 Uiso 1 1 calc R
C95 C 0.36578(15) 1.0862(3) 0.10715(9) 0.0637(7) Uani 1 1 d .
H95 H 0.4004 1.1458 0.1181 0.076 Uiso 1 1 calc R
C96 C 0.36276(12) 0.9663(2) 0.12679(7) 0.0488(5) Uani 1 1 d .
H96 H 0.3957 0.9458 0.1510 0.059 Uiso 1 1 calc R
C101 C 0.44166(10) 0.71848(19) 0.09957(6) 0.0347(4) Uani 1 1 d .
C102 C 0.51094(10) 0.7184(2) 0.11877(6) 0.0387(4) Uani 1 1 d .
H102 H 0.5224 0.6847 0.1472 0.046 Uiso 1 1 calc R
C103 C 0.56341(11) 0.7680(2) 0.09605(7) 0.0443(5) Uani 1 1 d .
H103 H 0.6103 0.7652 0.1091 0.053 Uiso 1 1 calc R
C104 C 0.54809(12) 0.8216(2) 0.05451(7) 0.0455(5) Uani 1 1 d .
C105 C 0.47856(12) 0.8232(2) 0.03637(6) 0.0452(5) Uani 1 1 d .
H105 H 0.4668 0.8598 0.0084 0.054 Uiso 1 1 calc R
C106 C 0.42528(11) 0.7722(2) 0.05829(6) 0.0409(5) Uani 1 1 d .
H106 H 0.3784 0.7742 0.0451 0.049 Uiso 1 1 calc R
C107 C 0.60566(14) 0.8772(3) 0.03064(9) 0.0683(7) Uani 1 1 d .
H10A H 0.5872 0.8956 0.0004 0.102 Uiso 1 1 calc R
H10B H 0.6438 0.8159 0.0311 0.102 Uiso 1 1 calc R
H10C H 0.6229 0.9559 0.0451 0.102 Uiso 1 1 calc R
C111 C 0.44853(10) 0.45602(19) 0.12855(6) 0.0368(4) Uani 1 1 d .
C112 C 0.49544(11) 0.3903(2) 0.15837(7) 0.0426(5) Uani 1 1 d .
H112 H 0.4979 0.4089 0.1886 0.051 Uiso 1 1 calc R
C113 C 0.53871(12) 0.2973(2) 0.14389(8) 0.0531(6) Uani 1 1 d .
H113 H 0.5714 0.2545 0.1642 0.064 Uiso 1 1 calc R
C114 C 0.53413(13) 0.2670(2) 0.09989(9) 0.0577(6) Uani 1 1 d .
H114 H 0.5631 0.2026 0.0903 0.069 Uiso 1 1 calc R
C115 C 0.48702(13) 0.3309(2) 0.06986(8) 0.0558(6) Uani 1 1 d .
H115 H 0.4840 0.3101 0.0398 0.067 Uiso 1 1 calc R
C116 C 0.44442(12) 0.4253(2) 0.08393(7) 0.0463(5) Uani 1 1 d .
H116 H 0.4125 0.4690 0.0634 0.056 Uiso 1 1 calc R
C122 C 0.44373(14) 0.2153(3) 0.24798(8) 0.0568(6) Uani 1 1 d .
N121 N 0.49415(13) 0.2106(3) 0.27105(8) 0.0845(8) Uani 1 1 d .
C123 C 0.37893(15) 0.2228(3) 0.21887(9) 0.0724(8) Uani 1 1 d .
H12A H 0.3402 0.2374 0.2360 0.109 Uiso 1 1 calc R
H12B H 0.3714 0.1429 0.2027 0.109 Uiso 1 1 calc R
H12C H 0.3815 0.2931 0.1983 0.109 Uiso 1 1 calc R

loop_
_atom_site_aniso_label
_atom_site_aniso_U_11
_atom_site_aniso_U_22
_atom_site_aniso_U_33
_atom_site_aniso_U_23
_atom_site_aniso_U_13
_atom_site_aniso_U_12
N1 0.0311(8) 0.0456(9) 0.0274(7) 0.0014(7) 0.0070(6) -0.0024(7)
C2 0.0311(9) 0.0436(10) 0.0277(8) 0.0043(7) 0.0072(7) 0.0014(8)
N3 0.0299(8) 0.0499(10) 0.0325(8) -0.0028(7) 0.0080(6) -0.0023(7)
C4 0.0309(9) 0.0432(11) 0.0335(9) 0.0006(8) 0.0084(7) -0.0031(8)
N5 0.0287(8) 0.0494(9) 0.0315(7) -0.0008(7) 0.0085(6) -0.0028(7)
B6 0.0324(11) 0.0506(13) 0.0277(9) 0.0005(9) 0.0073(8) -0.0029(10)
C7 0.0294(9) 0.0403(10) 0.0318(9) 0.0005(8) 0.0085(7) 0.0002(8)
C8 0.0371(10) 0.0460(11) 0.0309(9) 0.0054(8) 0.0083(7) 0.0005(9)
C9 0.0318(10) 0.0476(11) 0.0379(10) 0.0083(9) 0.0050(8) 0.0050(9)
C10 0.0296(9) 0.0445(11) 0.0392(10) 0.0054(8) 0.0105(7) 0.0042(8)
C11 0.0302(9) 0.0365(9) 0.0303(8) 0.0016(7) 0.0090(7) 0.0010(8)
C12 0.0307(9) 0.0391(10) 0.0317(9) 0.0016(8) 0.0060(7) 0.0028(8)
C13 0.0282(9) 0.0400(10) 0.0318(9) 0.0008(8) 0.0083(7) -0.0012(8)
N14 0.0305(8) 0.0417(9) 0.0319(7) 0.0029(7) 0.0104(6) 0.0035(7)
B15 0.0331(11) 0.0466(12) 0.0307(10) 0.0041(9) 0.0092(8) 0.0040(10)
N16 0.0314(8) 0.0435(9) 0.0289(7) 0.0025(6) 0.0091(6) -0.0012(7)
C17 0.0298(9) 0.0407(10) 0.0303(8) -0.0010(7) 0.0068(7) -0.0007(8)
N18 0.0346(8) 0.0393(9) 0.0318(7) 0.0005(6) 0.0097(6) 0.0006(7)
C21 0.0281(9) 0.0459(11) 0.0310(8) -0.0003(8) 0.0075(7) 0.0001(8)
C22 0.0411(11) 0.0528(12) 0.0332(9) 0.0053(9) 0.0060(8) -0.0058(10)
C23 0.0449(12) 0.0674(15) 0.0307(9) 0.0007(10) 0.0012(8) -0.0039(11)
C24 0.0365(11) 0.0520(12) 0.0392(10) -0.0055(9) 0.0048(8) 0.0005(9)
C25 0.0412(11) 0.0448(11) 0.0412(10) 0.0021(9) 0.0078(8) 0.0001(9)
C26 0.0372(10) 0.0468(11) 0.0297(9) 0.0021(8) 0.0049(7) 0.0035(9)
C27 0.0566(14) 0.0590(14) 0.0527(13) -0.0102(11) 0.0029(11) -0.0061(12)
C31 0.0444(11) 0.0495(12) 0.0282(9) -0.0001(8) 0.0086(8) -0.0052(9)
C32 0.0445(13) 0.0578(14) 0.0720(15) 0.0185(12) 0.0139(11) 0.0011(11)
C33 0.0571(16) 0.0630(16) 0.0862(19) 0.0201(14) 0.0120(13) 0.0107(13)
C34 0.0745(18) 0.0498(14) 0.0598(14) 0.0074(11) 0.0099(13) 0.0017(13)
C35 0.0679(17) 0.0510(14) 0.0632(15) 0.0023(12) 0.0101(12) -0.0167(13)
C36 0.0508(13) 0.0512(13) 0.0599(14) 0.0013(11) 0.0083(11) -0.0056(11)
C41 0.0332(10) 0.0516(12) 0.0339(9) -0.0024(8) 0.0102(8) -0.0087(9)
C42 0.0605(14) 0.0603(14) 0.0342(10) -0.0012(10) 0.0158(9) -0.0120(12)
C43 0.098(2) 0.084(2) 0.0397(12) -0.0097(13) 0.0296(13) -0.0280(17)
C44 0.105(2) 0.085(2) 0.0667(17) -0.0337(16) 0.0505(17) -0.0310(18)
C45 0.0762(19) 0.0591(15) 0.0782(18) -0.0208(14) 0.0372(15) -0.0144(14)
C46 0.0498(13) 0.0521(13) 0.0504(12) -0.0042(10) 0.0184(10) -0.0056(11)
C51 0.0302(10) 0.0482(11) 0.0373(9) -0.0049(9) 0.0101(7) -0.0031(9)
C52 0.0380(11) 0.0643(14) 0.0405(10) 0.0034(10) 0.0120(8) -0.0016(10)
C53 0.0351(11) 0.0754(16) 0.0535(12) -0.0071(12) 0.0184(9) -0.0065(11)
C54 0.0329(11) 0.0576(14) 0.0580(13) -0.0147(11) 0.0103(9) -0.0038(10)
C55 0.0421(12) 0.0446(12) 0.0590(13) -0.0048(10) 0.0071(10) 0.0024(10)
C56 0.0389(11) 0.0463(12) 0.0472(11) -0.0024(9) 0.0134(9) -0.0051(9)
C57 0.0374(13) 0.0777(18) 0.094(2) -0.0184(16) 0.0139(12) 0.0014(13)
C61 0.0339(10) 0.0490(12) 0.0361(9) -0.0057(8) 0.0062(7) 0.0030(9)
C62 0.0358(11) 0.0590(14) 0.0482(11) -0.0120(10) 0.0096(9) -0.0032(10)
C63 0.0349(12) 0.0767(17) 0.0661(15) -0.0291(13) 0.0054(10) -0.0029(12)
C64 0.0428(13) 0.097(2) 0.0576(15) -0.0263(15) -0.0092(11) 0.0166(14)
C65 0.0631(16) 0.0882(19) 0.0397(12) -0.0003(12) -0.0023(11) 0.0128(15)
C66 0.0464(12) 0.0617(14) 0.0409(11) -0.0015(10) 0.0040(9) 0.0013(11)
C71 0.0346(10) 0.0387(10) 0.0330(9) 0.0041(8) 0.0116(7) 0.0026(8)
C72 0.0368(10) 0.0446(11) 0.0401(10) 0.0046(9) 0.0087(8) 0.0020(9)
C73 0.0527(13) 0.0425(11) 0.0426(11) -0.0007(9) 0.0100(9) -0.0029(10)
C74 0.0570(14) 0.0388(11) 0.0485(12) 0.0006(9) 0.0213(10) 0.0028(10)
C75 0.0435(12) 0.0480(12) 0.0531(12) 0.0091(10) 0.0178(10) 0.0122(10)
C76 0.0370(10) 0.0484(12) 0.0390(10) 0.0069(9) 0.0095(8) 0.0070(9)
C77 0.085(2) 0.0530(15) 0.0683(16) -0.0094(13) 0.0235(14) 0.0088(14)
C81 0.0356(10) 0.0481(12) 0.0374(10) 0.0085(9) 0.0024(8) 0.0005(9)
C82 0.0370(11) 0.0660(15) 0.0544(13) 0.0050(11) 0.0091(9) -0.0028(11)
C83 0.0378(13) 0.0817(19) 0.0812(18) 0.0103(15) 0.0047(12) -0.0100(13)
C84 0.0531(16) 0.082(2) 0.0752(18) 0.0052(15) -0.0160(13) -0.0171(15)
C85 0.0666(18) 0.087(2) 0.0523(14) -0.0070(14) -0.0066(12) -0.0177(15)
C86 0.0471(13) 0.0678(15) 0.0413(11) 0.0000(11) 0.0024(9) -0.0090(11)
C91 0.0396(11) 0.0468(11) 0.0363(9) 0.0051(8) 0.0157(8) 0.0057(9)
C92 0.0499(13) 0.0560(13) 0.0428(11) 0.0107(10) 0.0154(9) 0.0110(11)
C93 0.0743(18) 0.0663(17) 0.0515(13) 0.0212(12) 0.0250(12) 0.0219(14)
C94 0.102(2) 0.0519(15) 0.0680(17) 0.0206(13) 0.0433(16) 0.0133(16)
C95 0.0772(18) 0.0520(14) 0.0684(16) 0.0028(12) 0.0346(14) -0.0080(13)
C96 0.0517(13) 0.0498(12) 0.0480(12) 0.0018(10) 0.0185(10) -0.0009(11)
C101 0.0341(10) 0.0410(10) 0.0308(8) -0.0020(8) 0.0115(7) -0.0016(8)
C102 0.0375(10) 0.0455(11) 0.0338(9) -0.0003(8) 0.0072(8) -0.0033(9)
C103 0.0347(10) 0.0507(12) 0.0489(11) -0.0033(10) 0.0101(8) -0.0064(9)
C104 0.0460(12) 0.0482(12) 0.0461(11) -0.0015(9) 0.0213(9) -0.0049(10)
C105 0.0537(13) 0.0501(12) 0.0349(10) 0.0048(9) 0.0173(9) 0.0011(10)
C106 0.0385(11) 0.0530(12) 0.0323(9) 0.0012(9) 0.0093(8) 0.0015(9)
C107 0.0587(16) 0.0801(19) 0.0715(16) 0.0135(14) 0.0298(13) -0.0136(14)
C111 0.0348(10) 0.0398(10) 0.0381(9) -0.0021(8) 0.0140(8) -0.0034(8)
C112 0.0392(11) 0.0465(12) 0.0433(10) -0.0009(9) 0.0097(8) 0.0029(9)
C113 0.0425(12) 0.0518(13) 0.0661(14) -0.0004(11) 0.0106(10) 0.0102(11)
C114 0.0507(14) 0.0519(14) 0.0750(16) -0.0130(12) 0.0262(12) 0.0033(11)
C115 0.0611(15) 0.0594(14) 0.0514(12) -0.0170(11) 0.0252(11) -0.0031(12)
C116 0.0506(13) 0.0508(12) 0.0394(10) -0.0047(9) 0.0130(9) -0.0002(10)
C122 0.0602(16) 0.0627(15) 0.0499(13) 0.0079(11) 0.0166(12) 0.0096(13)
N121 0.0649(16) 0.129(2) 0.0609(14) 0.0132(15) 0.0132(12) 0.0223(16)
C123 0.0758(19) 0.0622(16) 0.0764(18) 0.0174(14) -0.0024(14) -0.0151(15)

loop_
_atom_type_symbol
_atom_type_description
_atom_type_scat_dispersion_real
_atom_type_scat_dispersion_imag
_atom_type_scat_source
C C 0.0033 0.0016 'International Tables Vol C Tables 4.2.6.8 and 6.1.1.4'
H H 0.0000 0.0000 'International Tables Vol C Tables 4.2.6.8 and 6.1.1.4'
B B 0.0013 0.0007 'International Tables Vol C Tables 4.2.6.8 and 6.1.1.4'
N N 0.0061 0.0033 'International Tables Vol C Tables 4.2.6.8 and 6.1.1.4'

loop_
_geom_angle_atom_site_label_1
_geom_angle_atom_site_label_2
_geom_angle_atom_site_label_3
_geom_angle
C2 N1 C21 121.10(15)
C2 N1 B6 116.02(15)
C21 N1 B6 122.88(14)
N1 C2 N3 123.41(16)
N1 C2 C7 122.09(16)
N3 C2 C7 114.43(15)
C2 N3 C4 117.95(16)
N5 C4 N3 123.68(17)
N5 C4 C61 121.64(17)
N3 C4 C61 114.68(15)
C4 N5 C51 119.53(16)
C4 N5 B6 116.32(15)
C51 N5 B6 123.93(14)
N1 B6 N5 101.21(13)
N1 B6 C41 112.04(16)
N5 B6 C41 110.88(16)
N1 B6 C31 108.77(16)
N5 B6 C31 109.95(16)
C41 B6 C31 113.32(16)
C8 C7 C12 119.23(16)
C8 C7 C2 120.24(16)
C12 C7 C2 120.28(16)
C9 C8 C7 120.57(17)
C9 C8 H8 119.7
C7 C8 H8 119.7
C8 C9 C10 120.01(18)
C8 C9 H9 120.0
C10 C9 H9 120.0
C9 C10 C11 120.25(17)
C9 C10 H10 119.9
C11 C10 H10 119.9
C10 C11 C12 119.40(16)
C10 C11 C13 118.25(15)
C12 C11 C13 122.27(16)
C7 C12 C11 120.43(17)
C7 C12 H12 119.8
C11 C12 H12 119.8
N14 C13 N18 123.67(16)
N14 C13 C11 123.07(16)
N18 C13 C11 113.26(16)
C13 N14 C71 120.59(15)
C13 N14 B15 115.24(15)
C71 N14 B15 124.17(15)
N16 B15 N14 100.80(14)
N16 B15 C91 110.00(15)
N14 B15 C91 113.61(16)
N16 B15 C81 108.72(17)
N14 B15 C81 108.34(15)
C91 B15 C81 114.44(16)
C17 N16 C101 118.69(16)
C17 N16 B15 114.65(15)
C101 N16 B15 126.55(16)
N16 C17 N18 122.94(17)
N16 C17 C111 121.80(15)
N18 C17 C111 115.25(17)
C17 N18 C13 117.88(16)
C26 C21 C22 118.95(18)
C26 C21 N1 121.14(16)
C22 C21 N1 119.80(17)
C23 C22 C21 119.95(19)
C23 C22 H22 120.0
C21 C22 H22 120.0
C22 C23 C24 121.85(18)
C22 C23 H23 119.1
C24 C23 H23 119.1
C23 C24 C25 117.60(19)
C23 C24 C27 121.33(19)
C25 C24 C27 121.1(2)
C26 C25 C24 121.17(19)
C26 C25 H25 119.4
C24 C25 H25 119.4
C21 C26 C25 120.46(17)
C21 C26 H26 119.8
C25 C26 H26 119.8
C24 C27 H27A 109.5
C24 C27 H27B 109.5
H27A C27 H27B 109.5
C24 C27 H27C 109.5
H27A C27 H27C 109.5
H27B C27 H27C 109.5
C36 C31 C32 114.5(2)
C36 C31 B6 122.5(2)
C32 C31 B6 122.79(19)
C33 C32 C31 123.1(2)
C33 C32 H32 118.4
C31 C32 H32 118.4
C34 C33 C32 120.6(3)
C34 C33 H33 119.7
C32 C33 H33 119.7
C33 C34 C35 118.2(2)
C33 C34 H34 120.9
C35 C34 H34 120.9
C34 C35 C36 120.7(2)
C34 C35 H35 119.7
C36 C35 H35 119.7
C35 C36 C31 122.9(2)
C35 C36 H36 118.5
C31 C36 H36 118.5
C46 C41 C42 116.2(2)
C46 C41 B6 122.15(18)
C42 C41 B6 121.6(2)
C43 C42 C41 122.0(2)
C43 C42 H42 119.0
C41 C42 H42 119.0
C44 C43 C42 120.2(2)
C44 C43 H43 119.9
C42 C43 H43 119.9
C43 C44 C45 119.4(2)
C43 C44 H44 120.3
C45 C44 H44 120.3
C44 C45 C46 120.3(3)
C44 C45 H45 119.9
C46 C45 H45 119.9
C45 C46 C41 121.9(2)
C45 C46 H46 119.1
C41 C46 H46 119.1
C56 C51 C52 118.79(19)
C56 C51 N5 119.91(17)
C52 C51 N5 121.25(19)
C51 C52 C53 119.7(2)
C51 C52 H52 120.2
C53 C52 H52 120.2
C54 C53 C52 121.9(2)
C54 C53 H53 119.0
C52 C53 H53 119.0
C53 C54 C55 117.8(2)
C53 C54 C57 121.1(2)
C55 C54 C57 121.1(2)
C54 C55 C56 121.1(2)
C54 C55 H55 119.5
C56 C55 H55 119.5
C51 C56 C55 120.73(19)
C51 C56 H56 119.6
C55 C56 H56 119.6
C54 C57 H57A 109.5
C54 C57 H57B 109.5
H57A C57 H57B 109.5
C54 C57 H57C 109.5
H57A C57 H57C 109.5
H57B C57 H57C 109.5
C62 C61 C66 119.40(19)
C62 C61 C4 121.15(18)
C66 C61 C4 119.45(19)
C61 C62 C63 120.1(2)
C61 C62 H62 120.0
C63 C62 H62 120.0
C64 C63 C62 120.3(2)
C64 C63 H63 119.9
C62 C63 H63 119.9
C63 C64 C65 120.0(2)
C63 C64 H64 120.0
C65 C64 H64 120.0
C64 C65 C66 120.0(2)
C64 C65 H65 120.0
C66 C65 H65 120.0
C65 C66 C61 120.1(2)
C65 C66 H66 120.0
C61 C66 H66 120.0
C76 C71 C72 118.76(18)
C76 C71 N14 120.63(17)
C72 C71 N14 120.60(17)
C73 C72 C71 120.47(19)
C73 C72 H72 119.8
C71 C72 H72 119.8
C72 C73 C74 121.2(2)
C72 C73 H73 119.4
C74 C73 H73 119.4
C75 C74 C73 117.67(19)
C75 C74 C77 120.8(2)
C73 C74 C77 121.5(2)
C76 C75 C74 121.7(2)
C76 C75 H75 119.1
C74 C75 H75 119.1
C75 C76 C71 120.03(19)
C75 C76 H76 120.0
C71 C76 H76 120.0
C74 C77 H77A 109.5
C74 C77 H77B 109.5
H77A C77 H77B 109.5
C74 C77 H77C 109.5
H77A C77 H77C 109.5
H77B C77 H77C 109.5
C86 C81 C82 115.3(2)
C86 C81 B15 121.43(18)
C82 C81 B15 123.14(19)
C83 C82 C81 122.1(2)
C83 C82 H82 118.9
C81 C82 H82 118.9
C84 C83 C82 120.4(2)
C84 C83 H83 119.8
C82 C83 H83 119.8
C83 C84 C85 119.3(2)
C83 C84 H84 120.3
C85 C84 H84 120.3
C84 C85 C86 119.7(3)
C84 C85 H85 120.1
C86 C85 H85 120.1
C85 C86 C81 123.0(2)
C85 C86 H86 118.5
C81 C86 H86 118.5
C92 C91 C96 116.8(2)
C92 C91 B15 121.3(2)
C96 C91 B15 121.55(18)
C93 C92 C91 121.9(2)
C93 C92 H92 119.1
C91 C92 H92 119.1
C94 C93 C92 120.0(2)
C94 C93 H93 120.0
C92 C93 H93 120.0
C93 C94 C95 119.9(2)
C93 C94 H94 120.0
C95 C94 H94 120.0
C94 C95 C96 119.7(3)
C94 C95 H95 120.2
C96 C95 H95 120.2
C95 C96 C91 121.8(2)
C95 C96 H96 119.1
C91 C96 H96 119.1
C106 C101 C102 119.24(17)
C106 C101 N16 121.12(17)
C102 C101 N16 119.63(16)
C101 C102 C103 120.14(18)
C101 C102 H102 119.9
C103 C102 H102 119.9
C104 C103 C102 121.5(2)
C104 C103 H103 119.3
C102 C103 H103 119.3
C105 C104 C103 117.44(18)
C105 C104 C107 121.8(2)
C103 C104 C107 120.7(2)
C104 C105 C106 122.03(19)
C104 C105 H105 119.0
C106 C105 H105 119.0
C101 C106 C105 119.66(19)
C101 C106 H106 120.2
C105 C106 H106 120.2
C104 C107 H10A 109.5
C104 C107 H10B 109.5
H10A C107 H10B 109.5
C104 C107 H10C 109.5
H10A C107 H10C 109.5
H10B C107 H10C 109.5
C112 C111 C116 119.19(19)
C112 C111 C17 120.77(17)
C116 C111 C17 119.94(18)
C113 C112 C111 120.2(2)
C113 C112 H112 119.9
C111 C112 H112 119.9
C114 C113 C112 120.3(2)
C114 C113 H113 119.9
C112 C113 H113 119.9
C113 C114 C115 120.0(2)
C113 C114 H114 120.0
C115 C114 H114 120.0
C116 C115 C114 120.1(2)
C116 C115 H115 120.0
C114 C115 H115 120.0
C115 C116 C111 120.2(2)
C115 C116 H116 119.9
C111 C116 H116 119.9
N121 C122 C123 179.2(3)
C122 C123 H12A 109.5
C122 C123 H12B 109.5
H12A C123 H12B 109.5
C122 C123 H12C 109.5
H12A C123 H12C 109.5
H12B C123 H12C 109.5

loop_
_geom_bond_atom_site_label_1
_geom_bond_atom_site_label_2
_geom_bond_distance
N1 C2 1.335(2)
N1 C21 1.437(2)
N1 B6 1.600(3)
C2 N3 1.339(2)
C2 C7 1.498(2)
N3 C4 1.352(2)
C4 N5 1.326(2)
C4 C61 1.487(3)
N5 C51 1.448(2)
N5 B6 1.601(3)
B6 C41 1.616(3)
B6 C31 1.616(3)
C7 C8 1.388(3)
C7 C12 1.391(2)
C8 C9 1.382(3)
C8 H8 0.9400
C9 C10 1.383(2)
C9 H9 0.9400
C10 C11 1.389(3)
C10 H10 0.9400
C11 C12 1.392(2)
C11 C13 1.500(2)
C12 H12 0.9400
C13 N14 1.323(2)
C13 N18 1.346(2)
N14 C71 1.440(2)
N14 B15 1.606(2)
B15 N16 1.599(3)
B15 C91 1.611(3)
B15 C81 1.620(3)
N16 C17 1.331(2)
N16 C101 1.441(2)
C17 N18 1.341(2)
C17 C111 1.489(3)
C21 C26 1.384(3)
C21 C22 1.391(3)
C22 C23 1.381(3)
C22 H22 0.9400
C23 C24 1.385(3)
C23 H23 0.9400
C24 C25 1.392(3)
C24 C27 1.511(3)
C25 C26 1.385(3)
C25 H25 0.9400
C26 H26 0.9400
C27 H27A 0.9700
C27 H27B 0.9700
C27 H27C 0.9700
C31 C36 1.394(3)
C31 C32 1.394(3)
C32 C33 1.384(3)
C32 H32 0.9400
C33 C34 1.373(4)
C33 H33 0.9400
C34 C35 1.374(4)
C34 H34 0.9400
C35 C36 1.385(3)
C35 H35 0.9400
C36 H36 0.9400
C41 C46 1.392(3)
C41 C42 1.397(3)
C42 C43 1.383(3)
C42 H42 0.9400
C43 C44 1.369(4)
C43 H43 0.9400
C44 C45 1.377(4)
C44 H44 0.9400
C45 C46 1.383(3)
C45 H45 0.9400
C46 H46 0.9400
C51 C56 1.381(3)
C51 C52 1.386(3)
C52 C53 1.389(3)
C52 H52 0.9400
C53 C54 1.377(3)
C53 H53 0.9400
C54 C55 1.382(3)
C54 C57 1.507(3)
C55 C56 1.385(3)
C55 H55 0.9400
C56 H56 0.9400
C57 H57A 0.9700
C57 H57B 0.9700
C57 H57C 0.9700
C61 C62 1.385(3)
C61 C66 1.387(3)
C62 C63 1.385(3)
C62 H62 0.9400
C63 C64 1.371(4)
C63 H63 0.9400
C64 C65 1.382(4)
C64 H64 0.9400
C65 C66 1.383(3)
C65 H65 0.9400
C66 H66 0.9400
C71 C76 1.385(3)
C71 C72 1.389(3)
C72 C73 1.382(3)
C72 H72 0.9400
C73 C74 1.387(3)
C73 H73 0.9400
C74 C75 1.385(3)
C74 C77 1.517(3)
C75 C76 1.384(3)
C75 H75 0.9400
C76 H76 0.9400
C77 H77A 0.9700
C77 H77B 0.9700
C77 H77C 0.9700
C81 C86 1.393(3)
C81 C82 1.400(3)
C82 C83 1.391(3)
C82 H82 0.9400
C83 C84 1.370(4)
C83 H83 0.9400
C84 C85 1.378(4)
C84 H84 0.9400
C85 C86 1.386(3)
C85 H85 0.9400
C86 H86 0.9400
C91 C92 1.393(3)
C91 C96 1.395(3)
C92 C93 1.391(3)
C92 H92 0.9400
C93 C94 1.369(4)
C93 H93 0.9400
C94 C95 1.386(4)
C94 H94 0.9400
C95 C96 1.390(3)
C95 H95 0.9400
C96 H96 0.9400
C101 C106 1.382(3)
C101 C102 1.386(3)
C102 C103 1.390(3)
C102 H102 0.9400
C103 C104 1.387(3)
C103 H103 0.9400
C104 C105 1.381(3)
C104 C107 1.510(3)
C105 C106 1.393(3)
C105 H105 0.9400
C106 H106 0.9400
C107 H10A 0.9700
C107 H10B 0.9700
C107 H10C 0.9700
C111 C112 1.383(3)
C111 C116 1.395(3)
C112 C113 1.383(3)
C112 H112 0.9400
C113 C114 1.375(3)
C113 H113 0.9400
C114 C115 1.380(4)
C114 H114 0.9400
C115 C116 1.379(3)
C115 H115 0.9400
C116 H116 0.9400
C122 N121 1.128(3)
C122 C123 1.441(4)
C123 H12A 0.9700
C123 H12B 0.9700
C123 H12C 0.9700

loop_
_geom_torsion_atom_site_label_1
_geom_torsion_atom_site_label_2
_geom_torsion_atom_site_label_3
_geom_torsion_atom_site_label_4
_geom_torsion
C21 N1 C2 N3 -160.00(18)
B6 N1 C2 N3 19.6(3)
C21 N1 C2 C7 23.1(3)
B6 N1 C2 C7 -157.23(17)
N1 C2 N3 C4 16.1(3)
C7 C2 N3 C4 -166.86(17)
C2 N3 C4 N5 -18.0(3)
C2 N3 C4 C61 161.76(17)
N3 C4 N5 C51 158.53(19)
C61 C4 N5 C51 -21.2(3)
N3 C4 N5 B6 -16.3(3)
C61 C4 N5 B6 164.02(18)
C2 N1 B6 N5 -45.6(2)
C21 N1 B6 N5 133.97(17)
C2 N1 B6 C41 -163.83(17)
C21 N1 B6 C41 15.8(2)
C2 N1 B6 C31 70.1(2)
C21 N1 B6 C31 -110.27(19)
C4 N5 B6 N1 44.0(2)
C51 N5 B6 N1 -130.52(18)
C4 N5 B6 C41 163.05(17)
C51 N5 B6 C41 -11.5(3)
C4 N5 B6 C31 -70.9(2)
C51 N5 B6 C31 114.6(2)
N1 C2 C7 C8 45.6(3)
N3 C2 C7 C8 -131.5(2)
N1 C2 C7 C12 -140.2(2)
N3 C2 C7 C12 42.7(3)
C12 C7 C8 C9 -2.3(3)
C2 C7 C8 C9 171.98(19)
C7 C8 C9 C10 1.8(3)
C8 C9 C10 C11 1.1(3)
C9 C10 C11 C12 -3.5(3)
C9 C10 C11 C13 179.73(18)
C8 C7 C12 C11 -0.1(3)
C2 C7 C12 C11 -174.36(18)
C10 C11 C12 C7 3.0(3)
C13 C11 C12 C7 179.63(18)
C10 C11 C13 N14 -129.4(2)
C12 C11 C13 N14 53.8(3)
C10 C11 C13 N18 49.9(2)
C12 C11 C13 N18 -126.77(19)
N18 C13 N14 C71 -165.22(17)
C11 C13 N14 C71 14.1(3)
N18 C13 N14 B15 14.5(3)
C11 C13 N14 B15 -166.18(16)
C13 N14 B15 N16 -45.8(2)
C71 N14 B15 N16 133.92(17)
C13 N14 B15 C91 -163.40(16)
C71 N14 B15 C91 16.3(2)
C13 N14 B15 C81 68.3(2)
C71 N14 B15 C81 -112.04(19)
N14 B15 N16 C17 49.6(2)
C91 B15 N16 C17 169.79(16)
C81 B15 N16 C17 -64.18(19)
N14 B15 N16 C101 -126.53(17)
C91 B15 N16 C101 -6.3(2)
C81 B15 N16 C101 119.72(19)
C101 N16 C17 N18 153.97(17)
B15 N16 C17 N18 -22.5(2)
C101 N16 C17 C111 -27.4(2)
B15 N16 C17 C111 156.13(17)
N16 C17 N18 C13 -16.8(3)
C111 C17 N18 C13 164.55(16)
N14 C13 N18 C17 21.2(3)
C11 C13 N18 C17 -158.15(16)
C2 N1 C21 C26 46.9(3)
B6 N1 C21 C26 -132.73(19)
C2 N1 C21 C22 -137.10(19)
B6 N1 C21 C22 43.3(3)
C26 C21 C22 C23 1.0(3)
N1 C21 C22 C23 -175.13(19)
C21 C22 C23 C24 -0.7(3)
C22 C23 C24 C25 -0.5(3)
C22 C23 C24 C27 178.8(2)
C23 C24 C25 C26 1.5(3)
C27 C24 C25 C26 -177.8(2)
C22 C21 C26 C25 0.0(3)
N1 C21 C26 C25 176.07(17)
C24 C25 C26 C21 -1.3(3)
N1 B6 C31 C36 -161.62(18)
N5 B6 C31 C36 -51.6(2)
C41 B6 C31 C36 73.1(2)
N1 B6 C31 C32 23.8(2)
N5 B6 C31 C32 133.8(2)
C41 B6 C31 C32 -101.5(2)
C36 C31 C32 C33 -0.6(4)
B6 C31 C32 C33 174.4(2)
C31 C32 C33 C34 -0.8(4)
C32 C33 C34 C35 0.7(4)
C33 C34 C35 C36 0.8(4)
C34 C35 C36 C31 -2.3(4)
C32 C31 C36 C35 2.2(3)
B6 C31 C36 C35 -172.9(2)
N1 B6 C41 C46 57.3(3)
N5 B6 C41 C46 -55.0(3)
C31 B6 C41 C46 -179.19(19)
N1 B6 C41 C42 -122.2(2)
N5 B6 C41 C42 125.6(2)
C31 B6 C41 C42 1.4(3)
C46 C41 C42 C43 0.0(3)
B6 C41 C42 C43 179.5(2)
C41 C42 C43 C44 0.2(4)
C42 C43 C44 C45 0.1(5)
C43 C44 C45 C46 -0.5(5)
C44 C45 C46 C41 0.7(4)
C42 C41 C46 C45 -0.4(3)
B6 C41 C46 C45 -179.9(2)
C4 N5 C51 C56 -48.5(3)
B6 N5 C51 C56 125.9(2)
C4 N5 C51 C52 134.2(2)
B6 N5 C51 C52 -51.4(3)
C56 C51 C52 C53 1.6(3)
N5 C51 C52 C53 178.87(19)
C51 C52 C53 C54 -0.7(4)
C52 C53 C54 C55 -0.3(3)
C52 C53 C54 C57 176.7(2)
C53 C54 C55 C56 0.3(3)
C57 C54 C55 C56 -176.7(2)
C52 C51 C56 C55 -1.6(3)
N5 C51 C56 C55 -178.93(19)
C54 C55 C56 C51 0.7(3)
N5 C4 C61 C62 -49.3(3)
N3 C4 C61 C62 131.0(2)
N5 C4 C61 C66 131.4(2)
N3 C4 C61 C66 -48.4(3)
C66 C61 C62 C63 -1.0(3)
C4 C61 C62 C63 179.7(2)
C61 C62 C63 C64 -1.9(4)
C62 C63 C64 C65 2.4(4)
C63 C64 C65 C66 0.1(4)
C64 C65 C66 C61 -3.0(4)
C62 C61 C66 C65 3.5(3)
C4 C61 C66 C65 -177.2(2)
C13 N14 C71 C76 -132.56(19)
B15 N14 C71 C76 47.7(3)
C13 N14 C71 C72 48.6(3)
B15 N14 C71 C72 -131.13(19)
C76 C71 C72 C73 3.4(3)
N14 C71 C72 C73 -177.73(17)
C71 C72 C73 C74 -1.2(3)
C72 C73 C74 C75 -1.2(3)
C72 C73 C74 C77 -179.8(2)
C73 C74 C75 C76 1.5(3)
C77 C74 C75 C76 -180.0(2)
C74 C75 C76 C71 0.7(3)
C72 C71 C76 C75 -3.1(3)
N14 C71 C76 C75 178.00(18)
N16 B15 C81 C86 -41.0(3)
N14 B15 C81 C86 -149.71(19)
C91 B15 C81 C86 82.4(2)
N16 B15 C81 C82 142.62(19)
N14 B15 C81 C82 33.9(3)
C91 B15 C81 C82 -94.0(2)
C86 C81 C82 C83 0.2(3)
B15 C81 C82 C83 176.8(2)
C81 C82 C83 C84 -0.2(4)
C82 C83 C84 C85 0.1(4)
C83 C84 C85 C86 -0.2(4)
C84 C85 C86 C81 0.3(4)
C82 C81 C86 C85 -0.3(4)
B15 C81 C86 C85 -177.0(2)
N16 B15 C91 C92 115.1(2)
N14 B15 C91 C92 -132.73(18)
C81 B15 C91 C92 -7.6(3)
N16 B15 C91 C96 -57.5(2)
N14 B15 C91 C96 54.6(2)
C81 B15 C91 C96 179.79(17)
C96 C91 C92 C93 1.4(3)
B15 C91 C92 C93 -171.60(19)
C91 C92 C93 C94 -1.1(3)
C92 C93 C94 C95 0.1(4)
C93 C94 C95 C96 0.5(4)
C94 C95 C96 C91 -0.1(3)
C92 C91 C96 C95 -0.8(3)
B15 C91 C96 C95 172.18(19)
C17 N16 C101 C106 136.55(19)
B15 N16 C101 C106 -47.5(3)
C17 N16 C101 C102 -44.7(2)
B15 N16 C101 C102 131.2(2)
C106 C101 C102 C103 -2.1(3)
N16 C101 C102 C103 179.16(18)
C101 C102 C103 C104 1.8(3)
C102 C103 C104 C105 -0.4(3)
C102 C103 C104 C107 178.9(2)
C103 C104 C105 C106 -0.6(3)
C107 C104 C105 C106 -179.9(2)
C102 C101 C106 C105 1.1(3)
N16 C101 C106 C105 179.81(18)
C104 C105 C106 C101 0.3(3)
N16 C17 C111 C112 137.4(2)
N18 C17 C111 C112 -43.9(3)
N16 C17 C111 C116 -46.1(3)
N18 C17 C111 C116 132.61(19)
C116 C111 C112 C113 1.4(3)
C17 C111 C112 C113 177.89(19)
C111 C112 C113 C114 -1.7(3)
C112 C113 C114 C115 1.1(4)
C113 C114 C115 C116 0.0(4)
C114 C115 C116 C111 -0.3(4)
C112 C111 C116 C115 -0.4(3)
C17 C111 C116 C115 -176.9(2)
